data_2210573
loop_
_publ_author_name
'Yan, Xiao-Chen'
'Wang, Hai-Bo'
'Liu, Zhi-Qian'

_publ_section_title
;
 [3-(4-Chlorophenyl)-1,2,4-oxadiazol-5-yl]methanol
;
_journal_coeditor_code DN2054
_journal_issue 10
_journal_name_full 'Acta Crystallographica Section E'
_journal_page_first o4226
_journal_page_last o4227
_journal_paper_doi 10.1107/S1600536806024433
_journal_volume 62
_journal_year 2006
_chemical_formula_iupac 'C9 H7 Cl N2 O2'
_chemical_formula_moiety 'C9 H7 Cl N2 O2'
_chemical_formula_sum 'C9 H7 Cl N2 O2'
_chemical_formula_weight 210.62
_chemical_name_systematic
;
[3-(4-Chlorophenyl)-1,2,4-oxadiazol-5-yl]methanol
;
_space_group_IT_number 15
_symmetry_cell_setting monoclinic
_symmetry_space_group_name_Hall '-C 2yc'
_symmetry_space_group_name_H-M 'C 1 2/c 1'
_atom_sites_solution_hydrogens geom
_atom_sites_solution_primary direct
_atom_sites_solution_secondary difmap
_audit_creation_method SHELXL-97
_cell_angle_alpha 90.00
_cell_angle_beta 127.56(3)
_cell_angle_gamma 90.00
_cell_formula_units_Z 8
_cell_length_a 27.789(2)
_cell_length_b 4.0141(5)
_cell_length_c 21.4570(15)
_cell_measurement_reflns_used 25
_cell_measurement_temperature 293(2)
_cell_measurement_theta_max 11
_cell_measurement_theta_min 9
_cell_volume 1897.3(8)
_computing_cell_refinement 'CAD-4 Software'
_computing_data_collection 'CAD-4 Software (Enraf--Nonius, 1989)'
_computing_data_reduction 'XCAD4 (Harms & Wocadlo, 1995)'
_computing_molecular_graphics 'SHELXTL (Siemens,1996) and PLATON (Spek, 2003)'
_computing_publication_material SHELXS97
_computing_structure_refinement 'SHELXL97 (Sheldrick, 1997)'
_computing_structure_solution 'SHELXS97 (Sheldrick, 1997)'
_diffrn_ambient_temperature 293(2)
_diffrn_measured_fraction_theta_full 0.990
_diffrn_measured_fraction_theta_max 0.990
_diffrn_measurement_device_type 'Enraf--Nonius CAD-4'
_diffrn_measurement_method \w/2\q
_diffrn_radiation_monochromator graphite
_diffrn_radiation_source 'fine-focus sealed tube'
_diffrn_radiation_type MoK\a
_diffrn_radiation_wavelength 0.71073
_diffrn_reflns_av_R_equivalents 0.0531
_diffrn_reflns_av_sigmaI/netI 0.0623
_diffrn_reflns_limit_h_max 26
_diffrn_reflns_limit_h_min -34
_diffrn_reflns_limit_k_max 4
_diffrn_reflns_limit_k_min 0
_diffrn_reflns_limit_l_max 26
_diffrn_reflns_limit_l_min 0
_diffrn_reflns_number 1746
_diffrn_reflns_theta_full 25.99
_diffrn_reflns_theta_max 25.99
_diffrn_reflns_theta_min 1.85
_diffrn_standards_decay_% 0
_diffrn_standards_interval_count 200
_diffrn_standards_interval_time 2
_diffrn_standards_number 3
_exptl_absorpt_coefficient_mu 0.375
_exptl_absorpt_correction_T_max 0.9634
_exptl_absorpt_correction_T_min 0.9287
_exptl_absorpt_correction_type psi-scan
_exptl_absorpt_process_details '(North <i>et al.</i>,  1968)'
_exptl_crystal_colour colourless
_exptl_crystal_density_diffrn 1.475
_exptl_crystal_density_method 'not measured'
_exptl_crystal_description block
_exptl_crystal_F_000 864
_exptl_crystal_size_max 0.20
_exptl_crystal_size_mid 0.10
_exptl_crystal_size_min 0.10
_refine_diff_density_max 0.145
_refine_diff_density_min -0.144
_refine_ls_extinction_method none
_refine_ls_goodness_of_fit_ref 0.987
_refine_ls_hydrogen_treatment mixed
_refine_ls_matrix_type full
_refine_ls_number_parameters 130
_refine_ls_number_reflns 1746
_refine_ls_number_restraints 0
_refine_ls_restrained_S_all 0.987
_refine_ls_R_factor_all 0.1531
_refine_ls_R_factor_gt 0.0659
_refine_ls_shift/su_max 0.000
_refine_ls_shift/su_mean 0.000
_refine_ls_structure_factor_coef Fsqd
_refine_ls_weighting_details 'calc w=1/[\s^2^(Fo^2^)+(0.03P)^2^+2P] where P=(Fo^2^+2Fc^2^)/3'
_refine_ls_weighting_scheme calc
_refine_ls_wR_factor_gt 0.1163
_refine_ls_wR_factor_ref 0.1486
_reflns_number_gt 698
_reflns_number_total 1746
_reflns_threshold_expression I>2\s(I)
_cod_data_source_file dn2054.cif
_cod_data_source_block I
_cod_original_cell_volume 1897.4(8)
_cod_original_sg_symbol_H-M 'C 2/c'
_cod_database_code 2210573
_cod_database_fobs_code 2210573

loop_
_symmetry_equiv_pos_as_xyz
'x, y, z'
'-x, y, -z+1/2'
'x+1/2, y+1/2, z'
'-x+1/2, y+1/2, -z+1/2'
'-x, -y, -z'
'x, -y, z-1/2'
'-x+1/2, -y+1/2, -z'
'x+1/2, -y+1/2, z-1/2'

loop_
_atom_site_type_symbol
_atom_site_label
_atom_site_fract_x
_atom_site_fract_y
_atom_site_fract_z
_atom_site_U_iso_or_equiv
_atom_site_adp_type
_atom_site_calc_flag
_atom_site_refinement_flags
_atom_site_occupancy
Cl Cl 0.22383(7) 0.3303(5) -0.19207(10) 0.1168(7) Uani d . 1
O O1 0.57455(16) 0.0814(12) 0.1728(2) 0.0933(13) Uani d . 1
O O2 0.5716(2) -0.4789(12) 0.3012(3) 0.0991(15) Uani d . 1
N N1 0.5237(2) 0.1959(14) 0.0977(3) 0.0951(16) Uani d . 1
N N2 0.49330(19) -0.1140(12) 0.1556(3) 0.0796(13) Uani d . 1
C C1 0.2970(3) 0.2514(17) -0.1106(4) 0.0929(19) Uani d . 1
C C2 0.3450(3) 0.3529(17) -0.1091(3) 0.0952(19) Uani d . 1
H H2C 0.3379 0.4602 -0.1524 0.114 Uiso calc R 1
C C3 0.4039(2) 0.2945(17) -0.0428(3) 0.0897(18) Uani d . 1
H H3A 0.4363 0.3658 -0.0415 0.108 Uiso calc R 1
C C4 0.4150(3) 0.1310(17) 0.0217(3) 0.0827(16) Uani d . 1
C C5 0.3658(3) 0.0226(17) 0.0182(3) 0.097(2) Uani d . 1
H H5A 0.3725 -0.0919 0.0605 0.116 Uiso calc R 1
C C6 0.3070(3) 0.0846(18) -0.0481(4) 0.099(2) Uani d . 1
H H6A 0.2743 0.0127 -0.0500 0.119 Uiso calc R 1
C C7 0.4782(2) 0.0707(15) 0.0919(3) 0.0774(15) Uani d . 1
C C8 0.5516(3) -0.0955(16) 0.2024(3) 0.0843(17) Uani d . 1
C C9 0.5970(2) -0.2373(16) 0.2818(3) 0.0908(18) Uani d . 1
H H9A 0.6298 -0.3369 0.2840 0.109 Uiso calc R 1
H H9B 0.6140 -0.0593 0.3204 0.109 Uiso calc R 1
H H 0.555(3) -0.368(17) 0.316(3) 0.109 Uiso d . 1

loop_
_atom_site_aniso_label
_atom_site_aniso_U_11
_atom_site_aniso_U_22
_atom_site_aniso_U_33
_atom_site_aniso_U_12
_atom_site_aniso_U_13
_atom_site_aniso_U_23
Cl 0.0821(10) 0.1361(15) 0.1023(12) 0.0064(12) 0.0408(9) 0.0006(13)
O1 0.067(2) 0.129(4) 0.082(3) 0.001(3) 0.045(2) 0.002(3)
O2 0.097(3) 0.101(4) 0.107(3) 0.006(3) 0.066(3) 0.005(3)
N1 0.084(3) 0.118(4) 0.087(3) -0.010(3) 0.054(3) -0.001(3)
N2 0.071(3) 0.082(3) 0.085(3) -0.006(3) 0.047(3) -0.007(3)
C1 0.080(4) 0.104(5) 0.090(4) 0.001(4) 0.049(4) -0.005(4)
C2 0.088(4) 0.114(5) 0.082(4) 0.002(4) 0.051(4) -0.001(4)
C3 0.074(4) 0.110(5) 0.085(4) -0.005(4) 0.048(3) -0.006(4)
C4 0.079(4) 0.094(4) 0.074(4) -0.001(3) 0.046(3) -0.002(3)
C5 0.090(4) 0.124(6) 0.080(4) -0.010(4) 0.053(4) 0.002(4)
C6 0.074(4) 0.116(6) 0.099(5) -0.013(4) 0.049(4) -0.006(4)
C7 0.078(4) 0.085(4) 0.082(4) -0.009(3) 0.055(3) -0.006(3)
C8 0.082(4) 0.088(4) 0.091(4) 0.000(4) 0.057(4) -0.002(4)
C9 0.082(4) 0.095(5) 0.093(4) 0.005(4) 0.052(4) 0.001(4)

loop_
_atom_type_symbol
_atom_type_description
_atom_type_scat_dispersion_real
_atom_type_scat_dispersion_imag
_atom_type_scat_source
C C 0.0033 0.0016 'International Tables Vol C Tables 4.2.6.8 and 6.1.1.4'
H H 0.0000 0.0000 'International Tables Vol C Tables 4.2.6.8 and 6.1.1.4'
N N 0.0061 0.0033 'International Tables Vol C Tables 4.2.6.8 and 6.1.1.4'
O O 0.0106 0.0060 'International Tables Vol C Tables 4.2.6.8 and 6.1.1.4'
Cl Cl 0.1484 0.1585 'International Tables Vol C Tables 4.2.6.8 and 6.1.1.4'

loop_
_geom_angle_atom_site_label_1
_geom_angle_atom_site_label_2
_geom_angle_atom_site_label_3
_geom_angle
C8 O1 N1 106.0(4)
C9 O2 H 104(5)
C7 N1 O1 102.8(5)
C8 N2 C7 102.7(5)
C6 C1 C2 120.5(6)
C6 C1 Cl 119.6(5)
C2 C1 Cl 119.8(5)
C1 C2 C3 119.7(6)
C1 C2 H2C 120.2
C3 C2 H2C 120.2
C4 C3 C2 120.6(6)
C4 C3 H3A 119.7
C2 C3 H3A 119.7
C3 C4 C5 118.7(5)
C3 C4 C7 119.8(5)
C5 C4 C7 121.5(6)
C6 C5 C4 120.3(6)
C6 C5 H5A 119.9
C4 C5 H5A 119.9
C1 C6 C5 120.1(6)
C1 C6 H6A 120.0
C5 C6 H6A 120.0
N1 C7 N2 115.2(5)
N1 C7 C4 121.3(6)
N2 C7 C4 123.5(5)
N2 C8 O1 113.4(5)
N2 C8 C9 131.2(6)
O1 C8 C9 115.5(5)
O2 C9 C8 112.1(5)
O2 C9 H9A 109.2
C8 C9 H9A 109.2
O2 C9 H9B 109.2
C8 C9 H9B 109.2
H9A C9 H9B 107.9

loop_
_geom_bond_atom_site_label_1
_geom_bond_atom_site_label_2
_geom_bond_distance
Cl C1 1.720(6)
O1 C8 1.344(6)
O1 N1 1.424(5)
O2 C9 1.403(7)
O2 H 0.83(6)
N1 C7 1.293(6)
N2 C8 1.287(6)
N2 C7 1.377(6)
C1 C6 1.368(8)
C1 C2 1.375(7)
C2 C3 1.386(7)
C2 H2C 0.9300
C3 C4 1.386(7)
C3 H3A 0.9300
C4 C5 1.391(7)
C4 C7 1.479(7)
C5 C6 1.386(7)
C5 H5A 0.9300
C6 H6A 0.9300
C8 C9 1.483(7)
C9 H9A 0.9700
C9 H9B 0.9700

loop_
_geom_hbond_atom_site_label_D
_geom_hbond_atom_site_label_H
_geom_hbond_atom_site_label_A
_geom_hbond_site_symmetry_A
_geom_hbond_distance_DH
_geom_hbond_distance_HA
_geom_hbond_distance_DA
_geom_hbond_angle_DHA
_geom_hbond_publ_flag
O2 H N2 2_655 0.83(8) 2.05(9) 2.880(9) 175(8) yes
C9 H9B O2 1_565 0.9700 2.5300 3.209(8) 127.00 yes

loop_
_geom_torsion_atom_site_label_1
_geom_torsion_atom_site_label_2
_geom_torsion_atom_site_label_3
_geom_torsion_atom_site_label_4
_geom_torsion
C8 O1 N1 C7 -1.0(6)
C6 C1 C2 C3 -2.0(10)
Cl C1 C2 C3 178.8(5)
C1 C2 C3 C4 0.8(10)
C2 C3 C4 C5 0.8(10)
C2 C3 C4 C7 179.9(6)
C3 C4 C5 C6 -1.4(10)
C7 C4 C5 C6 179.5(6)
C2 C1 C6 C5 1.4(10)
Cl C1 C6 C5 -179.4(5)
C4 C5 C6 C1 0.3(10)
O1 N1 C7 N2 0.5(7)
O1 N1 C7 C4 179.4(5)
C8 N2 C7 N1 0.3(7)
C8 N2 C7 C4 -178.7(6)
C3 C4 C7 N1 6.9(9)
C5 C4 C7 N1 -174.1(6)
C3 C4 C7 N2 -174.3(6)
C5 C4 C7 N2 4.8(9)
C7 N2 C8 O1 -1.0(7)
C7 N2 C8 C9 179.7(6)
N1 O1 C8 N2 1.3(7)
N1 O1 C8 C9 -179.2(5)
N2 C8 C9 O2 13.2(9)
O1 C8 C9 O2 -166.1(5)

loop_
_cod_related_entry_id
_cod_related_entry_database
_cod_related_entry_code
1 ChemSpider 2044094
